data_1543551
loop_
_publ_author_name
'Antonio Carlos Roveda Jr.'
'Thiago Bueno Ruiz Papa'
'Eduardo Ernesto Castellano'
'Douglas Wagner Franco'

_publ_section_title
;
 PAMAM dendrimers functionalized with ruthenium nitrosyl as nitric oxide
 carriers
;
_journal_name_full 'Inorganica Chimica Acta'
_journal_page_first 147
_journal_page_last 155
_journal_paper_doi 10.1016/j.ica.2013.07.009
_journal_volume 409A
_journal_year 2014
_chemical_formula_moiety 'C6 H17 N6 O3 Ru, F6 Si, B F4, H2 O'
_chemical_formula_sum 'C6 H19 B F10 N6 O4 Ru Si'
_chemical_formula_weight 569.24
_space_group_IT_number 14
_symmetry_cell_setting monoclinic
_symmetry_space_group_name_Hall '-P 2yn'
_symmetry_space_group_name_H-M 'P 1 21/n 1'
_atom_sites_solution_hydrogens mixed
_audit_conform_dict_location ftp://ftp.iucr.org/pub/cif_core.dic
_audit_conform_dict_name cif_core.dic
_audit_conform_dict_version 2.4
_audit_creation_date 2013-03-11T09:29:50-00:00
_audit_creation_method 'WinGX routine CIF_UPDATE'
_cell_angle_alpha 90
_cell_angle_beta 98.781(2)
_cell_angle_gamma 90
_cell_formula_units_Z 4
_cell_length_a 7.9616(2)
_cell_length_b 24.3982(8)
_cell_length_c 9.9705(3)
_cell_measurement_reflns_used 9170
_cell_measurement_temperature 296(2)
_cell_measurement_theta_max 27.103
_cell_measurement_theta_min 2.546
_cell_volume 1914.06(10)
_computing_cell_refinement 'HKL Scalepack (Otwinowski & Minor 1997)'
_computing_data_collection 'Collect (Bruker AXS BV, 1997-2004)'
_computing_data_reduction 'HKL Denzo and Scalepack (Otwinowski & Minor 1997)'
_computing_structure_refinement 'SHELXL-2012 (Sheldrick, 2012)'
_diffrn_ambient_temperature 296(2)
_diffrn_detector 'CCD plate'
_diffrn_detector_area_resol_mean 9
_diffrn_measured_fraction_theta_full 0.995
_diffrn_measured_fraction_theta_max 0.994
_diffrn_measurement_device '95mm CCD camera on \k-goniostat'
_diffrn_measurement_device_type KappaCCD
_diffrn_measurement_method 'CCD rotation images, thick slices'
_diffrn_orient_matrix_type 'by Bruker AXS Collect from scalepack cell'
_diffrn_orient_matrix_UB_11 0.906763E-1
_diffrn_orient_matrix_UB_12 0.5646E-2
_diffrn_orient_matrix_UB_13 0.799588E-1
_diffrn_orient_matrix_UB_21 0.887859E-1
_diffrn_orient_matrix_UB_22 -0.88393E-2
_diffrn_orient_matrix_UB_23 -0.576029E-1
_diffrn_orient_matrix_UB_31 0.68864E-2
_diffrn_orient_matrix_UB_32 0.396219E-1
_diffrn_orient_matrix_UB_33 -0.242446E-1
_diffrn_radiation_monochromator 'horizonally mounted graphite crystal'
_diffrn_radiation_probe x-ray
_diffrn_radiation_type MoK\a
_diffrn_radiation_wavelength 0.71073
_diffrn_reflns_av_R_equivalents 0.0633
_diffrn_reflns_Laue_measured_fraction_full 0.995
_diffrn_reflns_Laue_measured_fraction_max 0.994
_diffrn_reflns_limit_h_max 9
_diffrn_reflns_limit_h_min -9
_diffrn_reflns_limit_k_max 30
_diffrn_reflns_limit_k_min -30
_diffrn_reflns_limit_l_max 12
_diffrn_reflns_limit_l_min -12
_diffrn_reflns_number 18805
_diffrn_reflns_point_group_measured_fraction_full 0.995
_diffrn_reflns_point_group_measured_fraction_max 0.994
_diffrn_reflns_theta_full 25.242
_diffrn_reflns_theta_max 26.068
_diffrn_reflns_theta_min 2.72
_diffrn_source 'Enraf Nonius FR590'
_exptl_absorpt_coefficient_mu 1.003
_exptl_absorpt_correction_T_max 0.9744
_exptl_absorpt_correction_T_min 0.8973
_exptl_absorpt_correction_type gaussian
_exptl_absorpt_process_details
;
        a grid of  8 x  8 x  8 =   512 sampling points was used
;
_exptl_crystal_colour yellow
_exptl_crystal_density_diffrn 1.975
_exptl_crystal_description prism
_exptl_crystal_F_000 1128
_exptl_crystal_size_max 0.163
_exptl_crystal_size_mid 0.036
_exptl_crystal_size_min 0.026
_refine_diff_density_max 0.696
_refine_diff_density_min -0.862
_refine_diff_density_rms 0.115
_refine_ls_extinction_method none
_refine_ls_goodness_of_fit_ref 1.036
_refine_ls_hydrogen_treatment mixed
_refine_ls_matrix_type full
_refine_ls_number_parameters 270
_refine_ls_number_reflns 3770
_refine_ls_number_restraints 2
_refine_ls_restrained_S_all 1.035
_refine_ls_R_factor_all 0.0626
_refine_ls_R_factor_gt 0.0473
_refine_ls_shift/su_max 0
_refine_ls_shift/su_mean 0
_refine_ls_structure_factor_coef Fsqd
_refine_ls_weighting_details
;
 w=1/[\s^2^(Fo^2^)+(0.0795P)^2^+0.6813P]
 where P=(Fo^2^+2Fc^2^)/3
;
_refine_ls_weighting_scheme calc
_refine_ls_wR_factor_gt 0.1153
_refine_ls_wR_factor_ref 0.1246
_reflns_number_gt 3045
_reflns_number_total 3770
_reflns_threshold_expression 'I > 2\s(I)'
_cod_data_source_file ICA-2014-409A-147-155.cif
_cod_data_source_block 1
_cod_depositor_comments
;
The following automatic conversions were performed:

'_symmetry_cell_setting' value 'Monoclinic' changed to 'monoclinic'
according to the built-in table from CIF Core dictionary named
'cif_core.dic' version 2.4.1 from 2010-06-29.

Automatic conversion script
Id: cif_fix_values 4624 2016-04-14 12:54:50Z antanas 

The following automatic conversions were performed:

'_journal_paper_doi' value 'doi:10.1016/j.ica.2013.07.009' was
changed to '10.1016/j.ica.2013.07.009'.

Automatic conversion script
Id: cif_fix_values 6433 2018-09-21 13:16:33Z andrius 
;
_cod_original_sg_symbol_Hall -P2yn
_cod_original_sg_symbol_H-M P21/n
_cod_database_code 1543551

loop_
_symmetry_equiv_pos_as_xyz
'x, y, z'
'-x+1/2, y+1/2, -z+1/2'
'-x, -y, -z'
'x-1/2, -y-1/2, z-1/2'

loop_
_atom_site_label
_atom_site_type_symbol
_atom_site_fract_x
_atom_site_fract_y
_atom_site_fract_z
_atom_site_U_iso_or_equiv
_atom_site_adp_type
_atom_site_occupancy
_atom_site_calc_flag
_atom_site_disorder_assembly
_atom_site_disorder_group
Ru Ru 0.75820(4) 0.16396(2) 0.31348(3) 0.03190(14) Uani 1 d . .
O O 0.7657(5) 0.27926(15) 0.3721(6) 0.0814(14) Uani 1 d . .
O11 O 0.6049(5) -0.11994(13) 0.3004(3) 0.0598(10) Uani 1 d . .
H11 H 0.5473 -0.1531 0.2749 0.09 Uiso 1 d . .
O12 O 0.5842(5) -0.10614(14) 0.0779(4) 0.0608(10) Uani 1 d . .
N N 0.7658(5) 0.23408(16) 0.3464(4) 0.0452(9) Uani 1 d . .
N1 N 0.7417(4) 0.07826(14) 0.2767(3) 0.0334(7) Uani 1 d . .
N2 N 0.9150(5) 0.16870(14) 0.1625(4) 0.0397(8) Uani 1 d . .
H2A H 0.9775 0.1991 0.1743 0.048 Uiso 1 d . .
H2B H 0.983 0.1396 0.1682 0.048 Uiso 1 d . .
H2C H 0.8508 0.1695 0.0812 0.048 Uiso 1 d . .
N3 N 0.5363(5) 0.17231(14) 0.1684(4) 0.0382(8) Uani 1 d . .
H3A H 0.5651 0.1815 0.0885 0.046 Uiso 1 d . .
H3B H 0.4802 0.1406 0.1603 0.046 Uiso 1 d . .
H3C H 0.4702 0.1983 0.1951 0.046 Uiso 1 d . .
N4 N 0.5984(5) 0.15313(15) 0.4630(4) 0.0427(9) Uani 1 d . .
H4A H 0.5397 0.1837 0.4704 0.051 Uiso 1 d . .
H4B H 0.5268 0.1256 0.4389 0.051 Uiso 1 d . .
H4C H 0.6615 0.1455 0.5424 0.051 Uiso 1 d . .
N5 N 0.9815(5) 0.14804(16) 0.4528(4) 0.0425(8) Uani 1 d . .
H5A H 0.9533 0.1383 0.5325 0.051 Uiso 1 d . .
H5B H 1.0397 0.1211 0.4213 0.051 Uiso 1 d . .
H5C H 1.0452 0.1781 0.4633 0.051 Uiso 1 d . .
C1 C 0.6177(6) -0.08988(18) 0.1920(5) 0.0455(11) Uani 1 d . .
C2 C 0.6749(5) -0.03217(17) 0.2265(4) 0.0371(9) Uani 1 d . .
C3 C 0.6878(5) 0.00381(18) 0.1209(4) 0.0399(9) Uani 1 d . .
H3 H 0.6756 -0.0088 0.032 0.048 Uiso 1 calc . .
C4 C 0.7184(5) 0.05801(17) 0.1490(4) 0.0385(9) Uani 1 d . .
H4 H 0.7236 0.082 0.0772 0.046 Uiso 1 calc . .
C5 C 0.7407(6) 0.04209(16) 0.3791(4) 0.0383(9) Uani 1 d . .
H5 H 0.7636 0.0549 0.4678 0.046 Uiso 1 calc . .
C6 C 0.7078(6) -0.01225(17) 0.3585(5) 0.0424(10) Uani 1 d . .
H6 H 0.7073 -0.0358 0.4319 0.051 Uiso 1 calc . .
Si Si 0.25055(14) 0.27056(5) 0.33048(12) 0.0368(3) Uani 1 d . .
F11 F 0.2606(4) 0.33718(10) 0.3766(3) 0.0486(7) Uani 1 d . .
F12 F 0.1519(3) 0.25686(11) 0.4651(3) 0.0501(7) Uani 1 d . .
F13 F 0.4386(3) 0.25901(11) 0.4252(3) 0.0526(7) Uani 1 d . .
F14 F 0.2370(3) 0.20400(11) 0.2884(3) 0.0471(6) Uani 1 d . .
F15 F 0.3434(4) 0.28438(12) 0.1946(3) 0.0580(7) Uani 1 d . .
F16 F 0.0563(3) 0.28232(11) 0.2354(3) 0.0492(7) Uani 1 d . .
F1 F 0.3617(6) 0.0753(2) 0.3113(8) 0.147(2) Uani 1 d . .
F2 F 0.1129(5) 0.0420(2) 0.3357(4) 0.1051(14) Uani 1 d . .
F3 F 0.2749(6) -0.00203(16) 0.2082(4) 0.0963(13) Uani 1 d . .
F4 F 0.1450(7) 0.0762(2) 0.1383(5) 0.1294(19) Uani 1 d . .
B B 0.2284(7) 0.0476(2) 0.2486(7) 0.0514(13) Uani 1 d . .
O1W O 0.1118(10) -0.0953(2) 0.3091(5) 0.103(2) Uani 1 d . .
H1W H 0.146(12) -0.067(2) 0.278(10) 0.16(4) Uiso 1 d . .
H2W H 0.114(13) -0.122(2) 0.260(8) 0.16(4) Uiso 1 d . .

loop_
_atom_site_aniso_label
_atom_site_aniso_U_11
_atom_site_aniso_U_22
_atom_site_aniso_U_33
_atom_site_aniso_U_23
_atom_site_aniso_U_13
_atom_site_aniso_U_12
Ru 0.0347(2) 0.0273(2) 0.0341(2) -0.00099(12) 0.00676(14) -0.00156(13)
O 0.065(3) 0.035(2) 0.153(4) -0.023(2) 0.043(3) -0.0088(17)
O11 0.093(3) 0.0367(18) 0.052(2) -0.0044(15) 0.0183(19) -0.0177(18)
O12 0.091(3) 0.042(2) 0.049(2) -0.0116(16) 0.0094(18) -0.0157(18)
N 0.043(2) 0.034(2) 0.061(2) -0.0043(17) 0.0148(18) -0.0023(16)
N1 0.0338(18) 0.0298(17) 0.0369(18) -0.0020(14) 0.0064(14) -0.0006(14)
N2 0.040(2) 0.040(2) 0.040(2) 0.0016(15) 0.0096(16) -0.0042(16)
N3 0.0372(19) 0.037(2) 0.040(2) -0.0004(15) 0.0054(16) 0.0026(15)
N4 0.048(2) 0.039(2) 0.044(2) -0.0022(16) 0.0189(17) -0.0005(17)
N5 0.043(2) 0.044(2) 0.040(2) 0.0043(16) 0.0025(16) -0.0050(17)
C1 0.050(3) 0.037(2) 0.050(3) -0.001(2) 0.011(2) -0.004(2)
C2 0.039(2) 0.031(2) 0.042(2) -0.0052(18) 0.0088(18) -0.0009(17)
C3 0.044(2) 0.039(2) 0.038(2) -0.0050(18) 0.0097(19) -0.0025(19)
C4 0.046(2) 0.033(2) 0.037(2) -0.0008(17) 0.0109(18) -0.0023(18)
C5 0.048(2) 0.030(2) 0.036(2) -0.0003(17) 0.0022(18) -0.0019(18)
C6 0.053(3) 0.031(2) 0.042(2) 0.0006(18) 0.004(2) 0.0015(19)
Si 0.0376(7) 0.0324(6) 0.0413(7) -0.0024(5) 0.0085(5) 0.0014(5)
F11 0.0559(17) 0.0350(14) 0.0548(17) -0.0050(11) 0.0081(13) 0.0014(11)
F12 0.0590(16) 0.0449(15) 0.0505(16) -0.0016(12) 0.0215(13) -0.0012(12)
F13 0.0417(14) 0.0496(16) 0.0635(18) -0.0076(13) -0.0013(12) 0.0057(12)
F14 0.0459(15) 0.0347(13) 0.0614(17) -0.0098(12) 0.0101(12) 0.0010(11)
F15 0.071(2) 0.0559(18) 0.0529(16) -0.0029(13) 0.0272(14) -0.0056(15)
F16 0.0466(15) 0.0441(15) 0.0545(16) -0.0019(12) -0.0004(12) 0.0080(12)
F1 0.073(3) 0.098(3) 0.260(7) -0.031(4) -0.013(3) -0.029(3)
F2 0.071(2) 0.161(4) 0.090(3) -0.003(3) 0.034(2) 0.013(3)
F3 0.121(3) 0.065(2) 0.110(3) -0.004(2) 0.042(3) 0.021(2)
F4 0.174(5) 0.125(4) 0.092(3) 0.030(3) 0.030(3) 0.068(4)
B 0.047(3) 0.047(3) 0.063(4) 0.003(3) 0.015(3) 0.004(2)
O1W 0.207(6) 0.048(3) 0.064(3) 0.000(2) 0.059(4) -0.002(3)

loop_
_atom_type_symbol
_atom_type_description
_atom_type_scat_dispersion_real
_atom_type_scat_dispersion_imag
_atom_type_scat_source
C C 0.0033 0.0016 'International Tables Vol C Tables 4.2.6.8 and 6.1.1.4'
H H 0 0 'International Tables Vol C Tables 4.2.6.8 and 6.1.1.4'
B B 0.0013 0.0007 'International Tables Vol C Tables 4.2.6.8 and 6.1.1.4'
F F 0.0171 0.0103 'International Tables Vol C Tables 4.2.6.8 and 6.1.1.4'
N N 0.0061 0.0033 'International Tables Vol C Tables 4.2.6.8 and 6.1.1.4'
O O 0.0106 0.006 'International Tables Vol C Tables 4.2.6.8 and 6.1.1.4'
Si Si 0.0817 0.0704 'International Tables Vol C Tables 4.2.6.8 and 6.1.1.4'
Ru Ru -1.2594 0.8363 'International Tables Vol C Tables 4.2.6.8 and 6.1.1.4'

loop_
_exptl_crystal_face_index_h
_exptl_crystal_face_index_k
_exptl_crystal_face_index_l
_exptl_crystal_face_perp_dist
0 -3 1 0.013
0 3 -1 0.013
-1 0 0 0.082
1 0 0 0.081
0 -2 -1 0.018
0 2 1 0.018

loop_
_geom_angle_atom_site_label_1
_geom_angle_atom_site_label_2
_geom_angle_atom_site_label_3
_geom_angle
_geom_angle_site_symmetry_1
_geom_angle_site_symmetry_3
N Ru N2 94.23(16) . .
N Ru N3 92.04(17) . .
N2 Ru N3 91.74(15) . .
N Ru N5 93.15(17) . .
N2 Ru N5 87.08(15) . .
N3 Ru N5 174.74(14) . .
N Ru N4 89.84(16) . .
N2 Ru N4 175.93(14) . .
N3 Ru N4 87.97(15) . .
N5 Ru N4 92.84(15) . .
N Ru N1 178.06(15) . .
N2 Ru N1 87.62(13) . .
N3 Ru N1 87.33(13) . .
N5 Ru N1 87.50(14) . .
N4 Ru N1 88.31(13) . .
C1 O11 H11 110.5 . .
O N Ru 176.8(4) . .
C5 N1 C4 117.2(4) . .
C5 N1 Ru 121.4(3) . .
C4 N1 Ru 121.2(3) . .
Ru N2 H2A 109.5 . .
Ru N2 H2B 109.5 . .
H2A N2 H2B 109.5 . .
Ru N2 H2C 109.5 . .
H2A N2 H2C 109.5 . .
H2B N2 H2C 109.5 . .
Ru N3 H3A 109.5 . .
Ru N3 H3B 109.5 . .
H3A N3 H3B 109.5 . .
Ru N3 H3C 109.5 . .
H3A N3 H3C 109.5 . .
H3B N3 H3C 109.5 . .
Ru N4 H4A 109.5 . .
Ru N4 H4B 109.5 . .
H4A N4 H4B 109.5 . .
Ru N4 H4C 109.5 . .
H4A N4 H4C 109.5 . .
H4B N4 H4C 109.5 . .
Ru N5 H5A 109.5 . .
Ru N5 H5B 109.5 . .
H5A N5 H5B 109.5 . .
Ru N5 H5C 109.4 . .
H5A N5 H5C 109.5 . .
H5B N5 H5C 109.5 . .
O12 C1 O11 124.0(4) . .
O12 C1 C2 123.0(4) . .
O11 C1 C2 113.0(4) . .
C3 C2 C6 118.2(4) . .
C3 C2 C1 118.3(4) . .
C6 C2 C1 123.4(4) . .
C4 C3 C2 119.3(4) . .
C4 C3 H3 120.4 . .
C2 C3 H3 120.4 . .
N1 C4 C3 122.8(4) . .
N1 C4 H4 118.6 . .
C3 C4 H4 118.6 . .
N1 C5 C6 123.1(4) . .
N1 C5 H5 118.4 . .
C6 C5 H5 118.4 . .
C5 C6 C2 119.2(4) . .
C5 C6 H6 120.4 . .
C2 C6 H6 120.4 . .
F13 Si F15 91.32(16) . .
F13 Si F14 89.76(14) . .
F15 Si F14 90.68(15) . .
F13 Si F11 90.41(14) . .
F15 Si F11 91.03(16) . .
F14 Si F11 178.27(16) . .
F13 Si F12 90.14(15) . .
F15 Si F12 178.54(16) . .
F14 Si F12 89.29(14) . .
F11 Si F12 88.99(15) . .
F13 Si F16 179.17(16) . .
F15 Si F16 89.50(15) . .
F14 Si F16 90.33(14) . .
F11 Si F16 89.48(14) . .
F12 Si F16 89.03(14) . .
F1 B F3 111.2(5) . .
F1 B F2 108.6(6) . .
F3 B F2 110.0(5) . .
F1 B F4 111.7(6) . .
F3 B F4 109.7(6) . .
F2 B F4 105.6(5) . .
H1W O1W H2W 114(10) . .

loop_
_geom_bond_atom_site_label_1
_geom_bond_atom_site_label_2
_geom_bond_distance
_geom_bond_site_symmetry_2
Ru N 1.741(4) .
Ru N2 2.100(4) .
Ru N3 2.116(4) .
Ru N5 2.118(4) .
Ru N4 2.119(4) .
Ru N1 2.124(3) .
O N 1.132(5) .
O11 C1 1.323(6) .
O11 H11 0.9451 .
O12 C1 1.196(6) .
N1 C5 1.350(5) .
N1 C4 1.352(5) .
N2 H2A 0.8901 .
N2 H2B 0.89 .
N2 H2C 0.89 .
N3 H3A 0.89 .
N3 H3B 0.89 .
N3 H3C 0.89 .
N4 H4A 0.89 .
N4 H4B 0.89 .
N4 H4C 0.89 .
N5 H5A 0.8901 .
N5 H5B 0.89 .
N5 H5C 0.8899 .
C1 C2 1.504(6) .
C2 C3 1.386(6) .
C2 C6 1.390(6) .
C3 C4 1.366(6) .
C3 H3 0.93 .
C4 H4 0.93 .
C5 C6 1.361(6) .
C5 H5 0.93 .
C6 H6 0.93 .
Si F13 1.667(3) .
Si F15 1.673(3) .
Si F14 1.677(3) .
Si F11 1.688(3) .
Si F12 1.689(3) .
Si F16 1.710(3) .
F1 B 1.330(8) .
F2 B 1.365(7) .
F3 B 1.346(7) .
F4 B 1.384(8) .
O1W H1W 0.819(10) .
O1W H2W 0.821(10) .

loop_
_geom_torsion_atom_site_label_1
_geom_torsion_atom_site_label_2
_geom_torsion_atom_site_label_3
_geom_torsion_atom_site_label_4
_geom_torsion
_geom_torsion_site_symmetry_1
_geom_torsion_site_symmetry_2
_geom_torsion_site_symmetry_3
_geom_torsion_site_symmetry_4
O12 C1 C2 C3 0.6(7) . . . .
O11 C1 C2 C3 -177.9(4) . . . .
O12 C1 C2 C6 177.4(5) . . . .
O11 C1 C2 C6 -1.1(6) . . . .
C6 C2 C3 C4 -5.2(6) . . . .
C1 C2 C3 C4 171.8(4) . . . .
C5 N1 C4 C3 2.7(6) . . . .
Ru N1 C4 C3 -172.3(3) . . . .
C2 C3 C4 N1 1.8(7) . . . .
C4 N1 C5 C6 -4.0(6) . . . .
Ru N1 C5 C6 171.0(3) . . . .
N1 C5 C6 C2 0.6(7) . . . .
C3 C2 C6 C5 4.0(6) . . . .
C1 C2 C6 C5 -172.8(4) . . . .
